data_2219957
loop_
_publ_author_name
'Jude, Hershel'
'White, Peter S.'
'Dattelbaum, Dana M.'
'Rocha, Reginaldo C.'

_publ_section_title
;
 <i>trans</i>-Diaquabis(2,2'-bipyridine-\k^2^<i>N</i>,<i>N</i>')ruthenium(II)
 bis(trifluoromethanesulfonate)
;
_journal_coeditor_code PK2108
_journal_issue 11
_journal_name_full 'Acta Crystallographica Section E'
_journal_page_first m1388
_journal_page_last m1389
_journal_paper_doi 10.1107/S1600536808028195
_journal_volume 64
_journal_year 2008
_chemical_formula_iupac '[Ru (C10 H8 N2)2 (H2 O)2] (C F3 O3 S)2'
_chemical_formula_moiety 'C20 H20 N4 O2 Ru 2+ , 2C F3 O3 S -'
_chemical_formula_sum 'C22 H20 F6 N4 O8 Ru S2'
_chemical_formula_weight 747.61
_chemical_name_systematic
;
<i>trans</i>-Diaquabis(2,2'-bipyridine-\k^2^N,N')ruthenium(II)
bis(trifluoromethanesulfonate)
;
_space_group_IT_number 14
_symmetry_cell_setting monoclinic
_symmetry_space_group_name_Hall '-P 2ybc'
_symmetry_space_group_name_H-M 'P 1 21/c 1'
_atom_sites_solution_hydrogens difmap
_atom_sites_solution_primary direct
_atom_sites_solution_secondary difmap
_audit_creation_method SHELXL97
_cell_angle_alpha 90.00
_cell_angle_beta 93.095(3)
_cell_angle_gamma 90.00
_cell_formula_units_Z 2
_cell_length_a 8.6569(5)
_cell_length_b 14.1272(8)
_cell_length_c 11.3226(6)
_cell_measurement_reflns_used 1677
_cell_measurement_temperature 100(2)
_cell_measurement_theta_max 67.33
_cell_measurement_theta_min 5.01
_cell_volume 1382.71(13)
_computing_cell_refinement 'APEX2 (Bruker, 2007)'
_computing_data_collection 'APEX2 (Bruker, 2007)'
_computing_data_reduction 'SAINT (Bruker, 2007)'
_computing_molecular_graphics 'SHELXTL (Sheldrick, 2008)'
_computing_publication_material 'SHELXTL (Sheldrick, 2008)'
_computing_structure_refinement 'SHELXL (Sheldrick, 2008)'
_computing_structure_solution 'SHELXS (Sheldrick, 2008)'
_diffrn_ambient_temperature 100(2)
_diffrn_measured_fraction_theta_full 0.985
_diffrn_measured_fraction_theta_max 0.976
_diffrn_measurement_device_type 'Bruker SMART APEXII CCD area-detector'
_diffrn_measurement_method '\f and \w scans'
_diffrn_radiation_monochromator graphite
_diffrn_radiation_source 'fine-focus sealed tube'
_diffrn_radiation_type CuK\a
_diffrn_radiation_wavelength 1.54178
_diffrn_reflns_av_R_equivalents 0.0394
_diffrn_reflns_av_sigmaI/netI 0.0240
_diffrn_reflns_limit_h_max 10
_diffrn_reflns_limit_h_min -9
_diffrn_reflns_limit_k_max 17
_diffrn_reflns_limit_k_min -17
_diffrn_reflns_limit_l_max 13
_diffrn_reflns_limit_l_min -13
_diffrn_reflns_number 15574
_diffrn_reflns_theta_full 67.00
_diffrn_reflns_theta_max 69.66
_diffrn_reflns_theta_min 5.01
_diffrn_standards_number 0
_exptl_absorpt_coefficient_mu 6.877
_exptl_absorpt_correction_T_max 0.875
_exptl_absorpt_correction_T_min 0.340
_exptl_absorpt_correction_type numerical
_exptl_absorpt_process_details 'Numerical followed by SADABS (Bruker, 2007)'
_exptl_crystal_colour brown
_exptl_crystal_density_diffrn 1.796
_exptl_crystal_density_method 'not measured'
_exptl_crystal_description plate
_exptl_crystal_F_000 748
_exptl_crystal_size_max 0.20
_exptl_crystal_size_mid 0.15
_exptl_crystal_size_min 0.02
_refine_diff_density_max 0.692
_refine_diff_density_min -0.454
_refine_ls_extinction_method none
_refine_ls_goodness_of_fit_ref 1.089
_refine_ls_hydrogen_treatment mixed
_refine_ls_matrix_type full
_refine_ls_number_parameters 204
_refine_ls_number_reflns 2538
_refine_ls_number_restraints 0
_refine_ls_restrained_S_all 1.089
_refine_ls_R_factor_all 0.0263
_refine_ls_R_factor_gt 0.0249
_refine_ls_shift/su_max 0.000
_refine_ls_shift/su_mean 0.000
_refine_ls_structure_factor_coef Fsqd
_refine_ls_weighting_details 'calc w = 1/[\s^2^(Fo^2^)+(0.0273P)^2^+1.4103P] where P=(Fo^2^+2Fc^2^)/3'
_refine_ls_weighting_scheme calc
_refine_ls_wR_factor_gt 0.0607
_refine_ls_wR_factor_ref 0.0615
_reflns_number_gt 2436
_reflns_number_total 2538
_reflns_threshold_expression I>2\s(I)
_cod_data_source_file pk2108.cif
_cod_data_source_block I
_cod_original_sg_symbol_H-M 'P 21/c'
_cod_database_code 2219957
_cod_database_fobs_code 2219957

loop_
_symmetry_equiv_pos_as_xyz
'x, y, z'
'-x, y+1/2, -z+1/2'
'-x, -y, -z'
'x, -y-1/2, z-1/2'

loop_
_atom_site_type_symbol
_atom_site_label
_atom_site_fract_x
_atom_site_fract_y
_atom_site_fract_z
_atom_site_U_iso_or_equiv
_atom_site_adp_type
_atom_site_calc_flag
_atom_site_refinement_flags
_atom_site_occupancy
Ru Ru1 0.5000 0.5000 0.0000 0.01303(9) Uani d S 1
O O1 0.64907(19) 0.61137(12) 0.05421(17) 0.0181(3) Uani d . 1
N N2 0.6089(2) 0.42131(12) 0.13474(15) 0.0154(4) Uani d . 1
C C3 0.5507(3) 0.39407(15) 0.23786(19) 0.0192(4) Uani d . 1
H H3 0.4431 0.4020 0.2475 0.023 Uiso calc R 1
C C4 0.6412(3) 0.35501(17) 0.3302(2) 0.0243(5) Uani d . 1
H H4 0.5965 0.3365 0.4014 0.029 Uiso calc R 1
C C5 0.7986(3) 0.34355(18) 0.3164(2) 0.0271(5) Uani d . 1
H H5 0.8644 0.3208 0.3800 0.033 Uiso calc R 1
C C6 0.8584(3) 0.36563(17) 0.2090(2) 0.0230(5) Uani d . 1
H H6 0.9650 0.3559 0.1970 0.028 Uiso calc R 1
C C7 0.7606(3) 0.40225(15) 0.11871(19) 0.0179(4) Uani d . 1
C C8 0.8048(2) 0.41339(15) -0.00489(19) 0.0170(4) Uani d . 1
C C9 0.9491(3) 0.38753(16) -0.0439(2) 0.0208(5) Uani d . 1
H H9 1.0312 0.3708 0.0113 0.025 Uiso calc R 1
C C10 0.9709(3) 0.38668(17) -0.1642(2) 0.0240(5) Uani d . 1
H H10 1.0692 0.3716 -0.1926 0.029 Uiso calc R 1
C C11 0.8470(3) 0.40816(17) -0.2426(2) 0.0230(5) Uani d . 1
H H11 0.8578 0.4043 -0.3255 0.028 Uiso calc R 1
C C12 0.7075(3) 0.43527(16) -0.19861(19) 0.0194(4) Uani d . 1
H H12 0.6233 0.4499 -0.2528 0.023 Uiso calc R 1
N N13 0.6869(2) 0.44164(12) -0.08110(16) 0.0160(4) Uani d . 1
S S1 0.31188(6) 0.31728(4) 0.61491(5) 0.01857(13) Uani d . 1
C C14 0.2290(3) 0.3937(2) 0.4986(2) 0.0343(6) Uani d . 1
F F15 0.1904(2) 0.34309(16) 0.40134(15) 0.0556(5) Uani d . 1
F F16 0.3298(2) 0.45966(12) 0.46821(15) 0.0458(4) Uani d . 1
F F17 0.1035(2) 0.43667(17) 0.53333(18) 0.0652(6) Uani d . 1
O O19 0.44116(19) 0.27407(11) 0.55926(14) 0.0241(4) Uani d . 1
O O20 0.3551(2) 0.38361(12) 0.70808(14) 0.0271(4) Uani d . 1
O O21 0.1893(2) 0.25354(14) 0.64049(17) 0.0360(5) Uani d . 1
H H1A 0.644(3) 0.6198(19) 0.120(3) 0.016(7) Uiso d . 1
H H1B 0.619(4) 0.651(2) 0.018(3) 0.033(9) Uiso d . 1

loop_
_atom_site_aniso_label
_atom_site_aniso_U_11
_atom_site_aniso_U_22
_atom_site_aniso_U_33
_atom_site_aniso_U_12
_atom_site_aniso_U_13
_atom_site_aniso_U_23
Ru1 0.01032(13) 0.01596(13) 0.01305(13) 0.00058(8) 0.00289(8) -0.00017(7)
O1 0.0178(8) 0.0206(8) 0.0159(9) -0.0017(6) 0.0017(6) 0.0007(7)
N2 0.0146(9) 0.0163(8) 0.0155(9) 0.0011(7) 0.0015(7) -0.0003(7)
C3 0.0195(11) 0.0191(10) 0.0196(11) 0.0000(8) 0.0064(9) -0.0007(8)
C4 0.0310(13) 0.0241(11) 0.0185(11) 0.0024(9) 0.0070(10) 0.0042(9)
C5 0.0291(14) 0.0300(12) 0.0219(11) 0.0101(10) -0.0011(10) 0.0028(9)
C6 0.0164(11) 0.0288(12) 0.0240(11) 0.0054(9) 0.0022(9) 0.0008(9)
C7 0.0174(11) 0.0169(10) 0.0196(11) 0.0008(8) 0.0041(9) -0.0011(8)
C8 0.0149(11) 0.0164(10) 0.0198(11) -0.0002(8) 0.0016(9) -0.0010(8)
C9 0.0163(11) 0.0228(11) 0.0232(11) 0.0020(9) 0.0018(9) -0.0001(9)
C10 0.0180(12) 0.0285(12) 0.0265(12) 0.0039(9) 0.0102(10) 0.0003(9)
C11 0.0228(12) 0.0281(12) 0.0188(11) 0.0033(9) 0.0063(9) -0.0001(9)
C12 0.0192(12) 0.0227(11) 0.0167(10) 0.0016(9) 0.0027(9) -0.0003(8)
N13 0.0137(9) 0.0160(8) 0.0185(9) -0.0004(7) 0.0037(7) -0.0005(7)
S1 0.0180(3) 0.0219(3) 0.0161(2) -0.0016(2) 0.0032(2) -0.00187(19)
C14 0.0296(15) 0.0488(17) 0.0245(13) 0.0170(12) -0.0003(11) 0.0023(11)
F15 0.0536(12) 0.0841(14) 0.0270(9) 0.0107(10) -0.0172(8) -0.0078(9)
F16 0.0665(12) 0.0385(9) 0.0332(9) 0.0124(8) 0.0110(8) 0.0147(7)
F17 0.0458(11) 0.0919(16) 0.0583(12) 0.0474(11) 0.0068(9) 0.0086(11)
O19 0.0218(9) 0.0244(8) 0.0266(8) 0.0029(6) 0.0054(7) 0.0001(6)
O20 0.0347(10) 0.0275(9) 0.0191(8) -0.0044(7) 0.0015(7) -0.0040(7)
O21 0.0340(11) 0.0391(10) 0.0366(10) -0.0155(8) 0.0171(8) -0.0102(8)

loop_
_atom_type_symbol
_atom_type_description
_atom_type_scat_dispersion_real
_atom_type_scat_dispersion_imag
_atom_type_scat_source
C C 0.0181 0.0091 'International Tables Vol C Tables 4.2.6.8 and 6.1.1.4'
H H 0.0000 0.0000 'International Tables Vol C Tables 4.2.6.8 and 6.1.1.4'
N N 0.0311 0.0180 'International Tables Vol C Tables 4.2.6.8 and 6.1.1.4'
O O 0.0492 0.0322 'International Tables Vol C Tables 4.2.6.8 and 6.1.1.4'
F F 0.0727 0.0534 'International Tables Vol C Tables 4.2.6.8 and 6.1.1.4'
S S 0.3331 0.5567 'International Tables Vol C Tables 4.2.6.8 and 6.1.1.4'
Ru Ru 0.0552 3.2960 'International Tables Vol C Tables 4.2.6.8 and 6.1.1.4'

loop_
_geom_angle_atom_site_label_1
_geom_angle_atom_site_label_2
_geom_angle_atom_site_label_3
_geom_angle_site_symmetry_1
_geom_angle_site_symmetry_3
_geom_angle
N2 Ru1 N2 3_665 . 180.00(8)
N2 Ru1 N13 3_665 3_665 77.18(7)
N2 Ru1 N13 . 3_665 102.82(7)
N2 Ru1 N13 3_665 . 102.82(7)
N2 Ru1 N13 . . 77.18(7)
N13 Ru1 N13 3_665 . 180.0
N2 Ru1 O1 3_665 3_665 86.51(7)
N2 Ru1 O1 . 3_665 93.49(7)
N13 Ru1 O1 3_665 3_665 86.88(7)
N13 Ru1 O1 . 3_665 93.12(7)
N2 Ru1 O1 3_665 . 93.49(7)
N2 Ru1 O1 . . 86.51(7)
N13 Ru1 O1 3_665 . 93.12(7)
N13 Ru1 O1 . . 86.88(7)
O1 Ru1 O1 3_665 . 180.0
Ru1 O1 H1A . . 110(2)
Ru1 O1 H1B . . 102(3)
H1A O1 H1B . . 113(3)
C3 N2 C7 . . 117.74(19)
C3 N2 Ru1 . . 127.77(15)
C7 N2 Ru1 . . 114.28(14)
N2 C3 C4 . . 122.9(2)
N2 C3 H3 . . 118.6
C4 C3 H3 . . 118.6
C3 C4 C5 . . 118.6(2)
C3 C4 H4 . . 120.7
C5 C4 H4 . . 120.7
C6 C5 C4 . . 119.2(2)
C6 C5 H5 . . 120.4
C4 C5 H5 . . 120.4
C5 C6 C7 . . 119.2(2)
C5 C6 H6 . . 120.4
C7 C6 H6 . . 120.4
N2 C7 C6 . . 121.9(2)
N2 C7 C8 . . 113.93(19)
C6 C7 C8 . . 123.8(2)
N13 C8 C9 . . 122.0(2)
N13 C8 C7 . . 114.07(18)
C9 C8 C7 . . 123.6(2)
C10 C9 C8 . . 119.0(2)
C10 C9 H9 . . 120.5
C8 C9 H9 . . 120.5
C9 C10 C11 . . 119.0(2)
C9 C10 H10 . . 120.5
C11 C10 H10 . . 120.5
C12 C11 C10 . . 119.3(2)
C12 C11 H11 . . 120.4
C10 C11 H11 . . 120.4
N13 C12 C11 . . 122.4(2)
N13 C12 H12 . . 118.8
C11 C12 H12 . . 118.8
C12 N13 C8 . . 117.98(18)
C12 N13 Ru1 . . 127.48(15)
C8 N13 Ru1 . . 114.35(14)
O21 S1 O20 . . 115.16(10)
O21 S1 O19 . . 114.90(11)
O20 S1 O19 . . 114.53(10)
O21 S1 C14 . . 104.58(13)
O20 S1 C14 . . 102.69(12)
O19 S1 C14 . . 102.65(11)
F17 C14 F16 . . 108.4(2)
F17 C14 F15 . . 108.5(2)
F16 C14 F15 . . 107.4(2)
F17 C14 S1 . . 110.79(19)
F16 C14 S1 . . 111.30(19)
F15 C14 S1 . . 110.4(2)

loop_
_geom_bond_atom_site_label_1
_geom_bond_atom_site_label_2
_geom_bond_site_symmetry_2
_geom_bond_distance
Ru1 N2 3_665 2.0727(17)
Ru1 N2 . 2.0727(17)
Ru1 N13 3_665 2.0739(17)
Ru1 N13 . 2.0739(17)
Ru1 O1 3_665 2.1053(16)
Ru1 O1 . 2.1053(16)
O1 H1A . 0.75(3)
O1 H1B . 0.73(4)
N2 C3 . 1.352(3)
N2 C7 . 1.363(3)
C3 C4 . 1.387(3)
C3 H3 . 0.9500
C4 C5 . 1.389(4)
C4 H4 . 0.9500
C5 C6 . 1.383(3)
C5 H5 . 0.9500
C6 C7 . 1.391(3)
C6 H6 . 0.9500
C7 C8 . 1.479(3)
C8 N13 . 1.360(3)
C8 C9 . 1.396(3)
C9 C10 . 1.385(3)
C9 H9 . 0.9500
C10 C11 . 1.389(4)
C10 H10 . 0.9500
C11 C12 . 1.384(3)
C11 H11 . 0.9500
C12 N13 . 1.355(3)
C12 H12 . 0.9500
S1 O21 . 1.4334(18)
S1 O20 . 1.4451(17)
S1 O19 . 1.4486(16)
S1 C14 . 1.820(3)
C14 F17 . 1.323(3)
C14 F16 . 1.334(3)
C14 F15 . 1.340(3)

loop_
_geom_hbond_atom_site_label_D
_geom_hbond_atom_site_label_H
_geom_hbond_atom_site_label_A
_geom_hbond_site_symmetry_A
_geom_hbond_distance_DH
_geom_hbond_distance_HA
_geom_hbond_distance_DA
_geom_hbond_angle_DHA
O1 H1B O19 2_655 0.73(4) 2.01(4) 2.727(2) 169(4)
O1 H1A O20 3_666 0.75(3) 1.95(3) 2.695(2) 169(3)

loop_
_geom_torsion_atom_site_label_1
_geom_torsion_atom_site_label_2
_geom_torsion_atom_site_label_3
_geom_torsion_atom_site_label_4
_geom_torsion_site_symmetry_1
_geom_torsion
N13 Ru1 N2 C3 3_665 16.01(19)
N13 Ru1 N2 C3 . -163.99(19)
O1 Ru1 N2 C3 3_665 -71.58(18)
O1 Ru1 N2 C3 . 108.42(18)
N13 Ru1 N2 C7 3_665 -158.51(14)
N13 Ru1 N2 C7 . 21.49(14)
O1 Ru1 N2 C7 3_665 113.90(15)
O1 Ru1 N2 C7 . -66.10(15)
C7 N2 C3 C4 . 5.3(3)
Ru1 N2 C3 C4 . -169.07(17)
N2 C3 C4 C5 . 0.2(4)
C3 C4 C5 C6 . -4.1(4)
C4 C5 C6 C7 . 2.5(4)
C3 N2 C7 C6 . -7.0(3)
Ru1 N2 C7 C6 . 168.14(17)
C3 N2 C7 C8 . 166.29(18)
Ru1 N2 C7 C8 . -18.6(2)
C5 C6 C7 N2 . 3.2(3)
C5 C6 C7 C8 . -169.4(2)
N2 C7 C8 N13 . 0.6(3)
C6 C7 C8 N13 . 173.7(2)
N2 C7 C8 C9 . -172.6(2)
C6 C7 C8 C9 . 0.5(3)
N13 C8 C9 C10 . -2.8(3)
C7 C8 C9 C10 . 169.9(2)
C8 C9 C10 C11 . -2.4(3)
C9 C10 C11 C12 . 3.8(4)
C10 C11 C12 N13 . -0.1(4)
C11 C12 N13 C8 . -5.0(3)
C11 C12 N13 Ru1 . 169.81(17)
C9 C8 N13 C12 . 6.5(3)
C7 C8 N13 C12 . -166.89(19)
C9 C8 N13 Ru1 . -169.01(16)
C7 C8 N13 Ru1 . 17.6(2)
N2 Ru1 N13 C12 3_665 -16.10(19)
N2 Ru1 N13 C12 . 163.90(19)
O1 Ru1 N13 C12 3_665 71.02(18)
O1 Ru1 N13 C12 . -108.98(18)
N2 Ru1 N13 C8 3_665 158.85(14)
N2 Ru1 N13 C8 . -21.15(14)
O1 Ru1 N13 C8 3_665 -114.03(15)
O1 Ru1 N13 C8 . 65.97(15)
O21 S1 C14 F17 . 57.2(2)
O20 S1 C14 F17 . -63.4(2)
O19 S1 C14 F17 . 177.4(2)
O21 S1 C14 F16 . 177.87(17)
O20 S1 C14 F16 . 57.3(2)
O19 S1 C14 F16 . -61.9(2)
O21 S1 C14 F15 . -63.0(2)
O20 S1 C14 F15 . 176.41(18)
O19 S1 C14 F15 . 57.3(2)
